data_2211077
loop_
_publ_author_name
'Win, Yip Foo'
'Guan, Teoh Siang'
'Ismail, Nur Liyana'
'Yamin, Bohari M.'

_publ_section_title
;
 (3,5-Dinitrobenzoato)triphenyltin(IV)
;
_journal_coeditor_code IS2087
_journal_issue 11
_journal_name_full 'Acta Crystallographica Section E'
_journal_page_first m3146
_journal_page_last m3148
_journal_paper_doi 10.1107/S1600536806044539
_journal_volume 62
_journal_year 2006
_chemical_formula_iupac '[Sn (C6 H5)3 (C7 H3 N2 O6)]'
_chemical_formula_moiety 'C25 H18 N2 O6 Sn'
_chemical_formula_sum 'C25 H18 N2 O6 Sn'
_chemical_formula_weight 561.10
_chemical_name_systematic
;
(3,5-dinitrobenzoato)triphenyltin(IV)
;
_space_group_IT_number 14
_symmetry_cell_setting monoclinic
_symmetry_space_group_name_Hall '-P 2ybc'
_symmetry_space_group_name_H-M 'P 1 21/c 1'
_atom_sites_solution_hydrogens geom
_atom_sites_solution_primary direct
_atom_sites_solution_secondary difmap
_audit_creation_method SHELXL-97
_cell_angle_alpha 90.00
_cell_angle_beta 93.647(5)
_cell_angle_gamma 90.00
_cell_formula_units_Z 4
_cell_length_a 12.208(4)
_cell_length_b 9.163(3)
_cell_length_c 21.434(6)
_cell_measurement_reflns_used 8214
_cell_measurement_temperature 298(2)
_cell_measurement_theta_max 26.0
_cell_measurement_theta_min 1.6
_cell_volume 2392.8(13)
_computing_cell_refinement 'SAINT (Bruker, 2000)'
_computing_data_collection 'SMART (Bruker, 2000)'
_computing_data_reduction SAINT
_computing_molecular_graphics 'SHELXTL (Sheldrick, 1997b)'
_computing_publication_material
;
SHELXTL, PARST (Nardelli, 1995) and PLATON (Spek, 2003)
;
_computing_structure_refinement 'SHELXL97 (Sheldrick, 1997a)'
_computing_structure_solution 'SHELXS97 (Sheldrick, 1997a)'
_diffrn_ambient_temperature 298(2)
_diffrn_detector_area_resol_mean 83.66
_diffrn_measured_fraction_theta_full 0.99
_diffrn_measured_fraction_theta_max 0.99
_diffrn_measurement_device_type
;
Bruker SMART APEX CCD area-detector
;
_diffrn_measurement_method \w
_diffrn_radiation_monochromator graphite
_diffrn_radiation_source 'fine-focus sealed tube'
_diffrn_radiation_type MoK\a
_diffrn_radiation_wavelength 0.71073
_diffrn_reflns_av_R_equivalents 0.0157
_diffrn_reflns_av_sigmaI/netI 0.0187
_diffrn_reflns_limit_h_max 15
_diffrn_reflns_limit_h_min -14
_diffrn_reflns_limit_k_max 5
_diffrn_reflns_limit_k_min -11
_diffrn_reflns_limit_l_max 26
_diffrn_reflns_limit_l_min -26
_diffrn_reflns_number 12597
_diffrn_reflns_theta_full 26.0
_diffrn_reflns_theta_max 26.0
_diffrn_reflns_theta_min 1.6
_diffrn_standards_decay_% 0
_diffrn_standards_interval_time 0
_diffrn_standards_number 0
_exptl_absorpt_coefficient_mu 1.111
_exptl_absorpt_correction_T_max 0.685
_exptl_absorpt_correction_T_min 0.624
_exptl_absorpt_correction_type multi-scan
_exptl_absorpt_process_details '(SADABS; Bruker, 2000)'
_exptl_crystal_colour colourless
_exptl_crystal_density_diffrn 1.558
_exptl_crystal_density_method 'not measured'
_exptl_crystal_description block
_exptl_crystal_F_000 1120
_exptl_crystal_size_max 0.44
_exptl_crystal_size_mid 0.36
_exptl_crystal_size_min 0.34
_refine_diff_density_max 0.31
_refine_diff_density_min -0.35
_refine_ls_extinction_method none
_refine_ls_goodness_of_fit_ref 1.07
_refine_ls_hydrogen_treatment constr
_refine_ls_matrix_type full
_refine_ls_number_parameters 335
_refine_ls_number_reflns 4675
_refine_ls_number_restraints 0
_refine_ls_restrained_S_all 1.070
_refine_ls_R_factor_all 0.030
_refine_ls_R_factor_gt 0.024
_refine_ls_shift/su_max 0.003
_refine_ls_shift/su_mean 0.000
_refine_ls_structure_factor_coef Fsqd
_refine_ls_weighting_details 'calc w=1/[\s^2^(Fo^2^)+(0.0344P)^2^+0.4593P] where P=(Fo^2^+2Fc^2^)/3'
_refine_ls_weighting_scheme calc
_refine_ls_wR_factor_gt 0.060
_refine_ls_wR_factor_ref 0.063
_reflns_number_gt 4037
_reflns_number_total 4675
_reflns_threshold_expression I>2\s(I)
_cod_data_source_file is2087.cif
_cod_data_source_block I
_cod_depositor_comments
;
The following automatic conversions were performed:
'_symmetry_cell_setting' value 'Monoclinic' changed to 'monoclinic'
according to '/home/saulius/struct/CIF-dictionaries/cif_core.dic'
dictionary named 'cif_core.dic' version 2.4.1 from 2010-06-29.

Automatic conversion script
Id: cif_fix_enum 1527 2010-12-29 10:47:43Z saulius 

The following automatic conversions were performed:

'_symmetry_cell_setting' value 'Monoclinic' changed to 'monoclinic'
according to /home/saulius/struct/CIF-dictionaries/cif_core.dic
dictionary named 'cif_core.dic' version 2.4.1 from 2010-06-29.

Automatic conversion script
Id: cif_fix_values 1715 2011-07-08 13:25:40Z adriana 
;
_cod_original_cell_volume 2392.7(12)
_cod_original_sg_symbol_H-M 'P 21/c'
_cod_database_code 2211077
_cod_database_fobs_code 2211077

loop_
_symmetry_equiv_pos_as_xyz
'x, y, z'
'-x, y+1/2, -z+1/2'
'-x, -y, -z'
'x, -y-1/2, z-1/2'

loop_
_atom_site_type_symbol
_atom_site_label
_atom_site_fract_x
_atom_site_fract_y
_atom_site_fract_z
_atom_site_U_iso_or_equiv
_atom_site_adp_type
_atom_site_calc_flag
_atom_site_refinement_flags
_atom_site_occupancy
_atom_site_disorder_assembly
_atom_site_disorder_group
Sn Sn1 0.841520(11) 1.108563(17) 0.867800(6) 0.05102(7) Uani d . 1 . .
O O1A 0.3136(9) 0.708(3) 0.9470(7) 0.124(5) Uani d P 0.49(3) A 1
O O1B 0.3485(19) 0.623(3) 0.9429(7) 0.151(7) Uani d P 0.51(3) A 2
O O2A 0.3142(13) 0.626(3) 1.0372(3) 0.111(6) Uani d P 0.49(3) A 1
O O2B 0.3641(15) 0.532(2) 1.0341(4) 0.126(5) Uani d P 0.51(3) A 2
O O3 0.6354(2) 0.7069(4) 1.18312(11) 0.1304(11) Uani d . 1 . .
O O4 0.74738(19) 0.8725(3) 1.15877(10) 0.1104(9) Uani d . 1 . .
O O5 0.75938(13) 1.03122(19) 0.94288(7) 0.0622(4) Uani d . 1 . .
O O6 0.65219(16) 0.9194(2) 0.87048(8) 0.0815(6) Uani d . 1 . .
N N1A 0.3583(12) 0.685(2) 0.9959(8) 0.089(4) Uani d P 0.49(3) A 1
N N1B 0.3906(17) 0.619(3) 0.9961(9) 0.113(5) Uani d P 0.51(3) A 2
N N2 0.6715(2) 0.7918(4) 1.14671(11) 0.0848(8) Uani d . 1 A .
C C1 0.5258(2) 0.8011(3) 0.96356(12) 0.0743(8) Uani d . 1 A .
H H1A 0.4936 0.8004 0.9231 0.089 Uiso calc R 1 . .
C C2 0.4768(2) 0.7318(4) 1.01043(14) 0.0864(9) Uani d . 1 . .
C C3 0.5217(2) 0.7258(3) 1.07120(13) 0.0791(8) Uani d . 1 A .
H H3A 0.4876 0.6758 1.1024 0.095 Uiso calc R 1 . .
C C4 0.61917(19) 0.7976(3) 1.08281(11) 0.0628(6) Uani d . 1 . .
C C5 0.67070(18) 0.8721(3) 1.03772(11) 0.0571(6) Uani d . 1 A .
H H5A 0.7360 0.9217 1.0476 0.069 Uiso calc R 1 . .
C C6 0.62386(18) 0.8722(3) 0.97691(11) 0.0559(5) Uani d . 1 . .
C C7 0.67991(19) 0.9443(3) 0.92504(11) 0.0608(6) Uani d . 1 A .
C C8 0.95863(17) 1.2355(2) 0.92080(10) 0.0510(5) Uani d . 1 . .
C C9 0.9754(2) 1.2166(3) 0.98495(11) 0.0656(6) Uani d . 1 . .
H H9A 0.9317 1.1512 1.0053 0.079 Uiso calc R 1 . .
C C10 1.0559(2) 1.2935(3) 1.01883(13) 0.0759(8) Uani d . 1 . .
H H10A 1.0661 1.2797 1.0618 0.091 Uiso calc R 1 . .
C C11 1.1204(2) 1.3894(3) 0.98958(16) 0.0764(8) Uani d . 1 . .
H H11A 1.1746 1.4413 1.0126 0.092 Uiso calc R 1 . .
C C12 1.1056(2) 1.4096(3) 0.92639(16) 0.0785(8) Uani d . 1 . .
H H12A 1.1499 1.4753 0.9065 0.094 Uiso calc R 1 . .
C C13 1.0253(2) 1.3334(3) 0.89196(12) 0.0682(6) Uani d . 1 . .
H H13A 1.0160 1.3479 0.8490 0.082 Uiso calc R 1 . .
C C14 0.72880(18) 1.2325(3) 0.81009(11) 0.0590(6) Uani d . 1 . .
C C15 0.7219(2) 1.3813(3) 0.81932(14) 0.0748(7) Uani d . 1 . .
H H15A 0.7663 1.4257 0.8507 0.090 Uiso calc R 1 . .
C C16 0.6490(3) 1.4648(4) 0.78205(18) 0.0977(10) Uani d . 1 . .
H H16A 0.6449 1.5650 0.7883 0.117 Uiso calc R 1 . .
C C17 0.5831(3) 1.4002(5) 0.7362(2) 0.1090(14) Uani d . 1 . .
H H17A 0.5336 1.4562 0.7117 0.131 Uiso calc R 1 . .
C C18 0.5899(3) 1.2539(5) 0.72618(16) 0.1012(12) Uani d . 1 . .
H H18A 0.5456 1.2107 0.6945 0.121 Uiso calc R 1 . .
C C19 0.6622(2) 1.1689(4) 0.76281(13) 0.0774(8) Uani d . 1 . .
H H19A 0.6662 1.0690 0.7557 0.093 Uiso calc R 1 . .
C C20 0.92159(19) 0.9229(2) 0.83301(10) 0.0521(5) Uani d . 1 . .
C C21 1.0345(2) 0.9159(3) 0.84480(12) 0.0620(6) Uani d . 1 . .
H H21A 1.0710 0.9921 0.8659 0.074 Uiso calc R 1 . .
C C22 1.0935(2) 0.7969(3) 0.82554(13) 0.0733(7) Uani d . 1 . .
H H22A 1.1693 0.7940 0.8333 0.088 Uiso calc R 1 . .
C C23 1.0404(2) 0.6839(3) 0.79512(12) 0.0732(7) Uani d . 1 . .
H H23A 1.0800 0.6033 0.7828 0.088 Uiso calc R 1 . .
C C24 0.9290(3) 0.6888(3) 0.78270(12) 0.0746(7) Uani d . 1 . .
H H24A 0.8933 0.6117 0.7618 0.090 Uiso calc R 1 . .
C C25 0.8691(2) 0.8083(3) 0.80112(11) 0.0647(6) Uani d . 1 . .
H H25A 0.7937 0.8115 0.7921 0.078 Uiso calc R 1 . .

loop_
_atom_site_aniso_label
_atom_site_aniso_U_11
_atom_site_aniso_U_22
_atom_site_aniso_U_33
_atom_site_aniso_U_12
_atom_site_aniso_U_13
_atom_site_aniso_U_23
Sn1 0.04675(10) 0.05685(11) 0.04881(9) -0.01114(6) -0.00206(6) 0.00299(6)
O1A 0.076(5) 0.197(13) 0.098(5) -0.058(6) -0.015(4) -0.007(7)
O1B 0.125(11) 0.217(15) 0.109(6) -0.113(10) -0.016(6) -0.007(8)
O2A 0.095(6) 0.145(11) 0.093(4) -0.072(7) 0.014(3) -0.003(4)
O2B 0.111(7) 0.138(11) 0.131(5) -0.077(8) 0.023(4) 0.002(5)
O3 0.1210(19) 0.190(3) 0.0787(14) -0.049(2) -0.0054(13) 0.0533(17)
O4 0.0801(14) 0.183(3) 0.0658(12) -0.0438(16) -0.0105(11) 0.0057(13)
O5 0.0570(9) 0.0727(11) 0.0570(9) -0.0222(8) 0.0053(7) 0.0042(8)
O6 0.0797(12) 0.1101(16) 0.0540(10) -0.0335(11) -0.0015(9) 0.0053(10)
N1A 0.067(6) 0.121(10) 0.080(5) -0.047(5) 0.011(5) -0.008(6)
N1B 0.091(9) 0.150(13) 0.099(6) -0.072(8) 0.006(6) -0.014(9)
N2 0.0669(14) 0.128(2) 0.0599(13) -0.0131(15) 0.0037(11) 0.0142(14)
C1 0.0622(15) 0.101(2) 0.0597(14) -0.0298(15) 0.0009(11) -0.0046(14)
C2 0.0711(17) 0.118(3) 0.0707(17) -0.0513(18) 0.0071(13) -0.0057(16)
C3 0.0750(17) 0.098(2) 0.0660(15) -0.0372(16) 0.0141(13) 0.0029(15)
C4 0.0536(13) 0.0800(17) 0.0550(13) -0.0127(12) 0.0047(10) 0.0034(12)
C5 0.0432(11) 0.0685(15) 0.0595(13) -0.0114(10) 0.0026(10) 0.0008(11)
C6 0.0479(11) 0.0637(14) 0.0561(12) -0.0112(10) 0.0037(10) 0.0007(10)
C7 0.0517(12) 0.0711(15) 0.0596(14) -0.0117(12) 0.0034(10) 0.0028(12)
C8 0.0464(11) 0.0485(12) 0.0573(12) -0.0064(9) -0.0016(9) -0.0008(10)
C9 0.0695(15) 0.0661(15) 0.0599(14) -0.0181(12) -0.0064(12) 0.0076(11)
C10 0.0817(18) 0.0739(18) 0.0690(15) -0.0145(15) -0.0199(14) 0.0022(13)
C11 0.0615(15) 0.0663(17) 0.098(2) -0.0151(13) -0.0205(15) -0.0089(15)
C12 0.0680(17) 0.0706(18) 0.097(2) -0.0282(14) 0.0050(15) 0.0042(15)
C13 0.0671(15) 0.0723(16) 0.0651(14) -0.0195(13) 0.0029(12) 0.0050(13)
C14 0.0446(11) 0.0749(16) 0.0576(13) -0.0042(11) 0.0036(10) 0.0104(12)
C15 0.0638(15) 0.0791(19) 0.0818(18) 0.0025(13) 0.0060(13) 0.0120(14)
C16 0.077(2) 0.092(2) 0.124(3) 0.0140(18) 0.008(2) 0.029(2)
C17 0.0619(19) 0.136(4) 0.128(3) 0.005(2) -0.005(2) 0.058(3)
C18 0.0683(19) 0.146(4) 0.086(2) -0.025(2) -0.0216(16) 0.036(2)
C19 0.0652(16) 0.097(2) 0.0682(16) -0.0168(15) -0.0103(13) 0.0141(16)
C20 0.0580(12) 0.0545(13) 0.0436(10) -0.0087(10) 0.0011(9) 0.0066(9)
C21 0.0574(14) 0.0634(15) 0.0652(14) -0.0114(11) 0.0035(11) -0.0008(11)
C22 0.0636(15) 0.0818(19) 0.0751(16) 0.0025(14) 0.0093(13) -0.0008(14)
C23 0.090(2) 0.0700(17) 0.0609(14) 0.0054(15) 0.0131(13) -0.0026(13)
C24 0.102(2) 0.0655(17) 0.0559(14) -0.0117(15) -0.0001(14) -0.0107(12)
C25 0.0659(14) 0.0744(17) 0.0524(12) -0.0123(13) -0.0068(11) -0.0044(12)

loop_
_atom_type_symbol
_atom_type_description
_atom_type_scat_dispersion_real
_atom_type_scat_dispersion_imag
_atom_type_scat_source
C C 0.0033 0.0016 'International Tables Vol C Tables 4.2.6.8 and 6.1.1.4'
H H 0.0000 0.0000 'International Tables Vol C Tables 4.2.6.8 and 6.1.1.4'
N N 0.0061 0.0033 'International Tables Vol C Tables 4.2.6.8 and 6.1.1.4'
O O 0.0106 0.0060 'International Tables Vol C Tables 4.2.6.8 and 6.1.1.4'
Sn Sn -0.6537 1.4246 'International Tables Vol C Tables 4.2.6.8 and 6.1.1.4'

loop_
_geom_angle_atom_site_label_1
_geom_angle_atom_site_label_2
_geom_angle_atom_site_label_3
_geom_angle
O5 Sn1 C8 96.58(8)
O5 Sn1 C14 107.92(8)
C8 Sn1 C14 114.20(10)
O5 Sn1 C20 104.78(8)
C8 Sn1 C20 108.59(9)
C14 Sn1 C20 121.39(9)
C7 O5 Sn1 111.80(14)
O1A N1A O2A 122.6(14)
O1A N1A C2 121.0(13)
O2A N1A C2 116.3(12)
O2B N1B O1B 122.7(14)
O2B N1B C2 122.6(14)
O1B N1B C2 114.7(14)
O4 N2 O3 124.5(3)
O4 N2 C4 117.4(2)
O3 N2 C4 118.1(3)
C2 C1 C6 119.1(2)
C2 C1 H1A 120.5
C6 C1 H1A 120.5
C1 C2 C3 123.3(2)
C1 C2 N1B 120.7(7)
C3 C2 N1B 113.4(8)
C1 C2 N1A 116.0(7)
C3 C2 N1A 119.8(7)
C4 C3 C2 116.1(2)
C4 C3 H3A 121.9
C2 C3 H3A 121.9
C5 C4 C3 123.0(2)
C5 C4 N2 118.9(2)
C3 C4 N2 118.1(2)
C4 C5 C6 118.9(2)
C4 C5 H5A 120.6
C6 C5 H5A 120.6
C1 C6 C5 119.7(2)
C1 C6 C7 119.2(2)
C5 C6 C7 121.2(2)
O6 C7 O5 123.8(2)
O6 C7 C6 121.2(2)
O5 C7 C6 115.0(2)
C13 C8 C9 118.0(2)
C13 C8 Sn1 120.87(18)
C9 C8 Sn1 121.00(16)
C10 C9 C8 120.9(2)
C10 C9 H9A 119.5
C8 C9 H9A 119.5
C11 C10 C9 120.1(3)
C11 C10 H10A 119.9
C9 C10 H10A 119.9
C10 C11 C12 120.0(2)
C10 C11 H11A 120.0
C12 C11 H11A 120.0
C11 C12 C13 120.4(3)
C11 C12 H12A 119.8
C13 C12 H12A 119.8
C12 C13 C8 120.5(3)
C12 C13 H13A 119.7
C8 C13 H13A 119.7
C15 C14 C19 118.7(3)
C15 C14 Sn1 119.23(19)
C19 C14 Sn1 122.0(2)
C14 C15 C16 120.3(3)
C14 C15 H15A 119.8
C16 C15 H15A 119.8
C17 C16 C15 120.1(4)
C17 C16 H16A 119.9
C15 C16 H16A 119.9
C18 C17 C16 120.1(3)
C18 C17 H17A 119.9
C16 C17 H17A 119.9
C17 C18 C19 120.5(4)
C17 C18 H18A 119.7
C19 C18 H18A 119.7
C18 C19 C14 120.1(3)
C18 C19 H19A 119.9
C14 C19 H19A 119.9
C21 C20 C25 118.5(2)
C21 C20 Sn1 116.61(17)
C25 C20 Sn1 124.87(19)
C22 C21 C20 120.8(2)
C22 C21 H21A 119.6
C20 C21 H21A 119.6
C23 C22 C21 120.0(3)
C23 C22 H22A 120.0
C21 C22 H22A 120.0
C22 C23 C24 120.2(3)
C22 C23 H23A 119.9
C24 C23 H23A 119.9
C23 C24 C25 120.4(3)
C23 C24 H24A 119.8
C25 C24 H24A 119.8
C20 C25 C24 120.2(3)
C20 C25 H25A 119.9
C24 C25 H25A 119.9

loop_
_geom_bond_atom_site_label_1
_geom_bond_atom_site_label_2
_geom_bond_distance
Sn1 O5 2.0742(15)
Sn1 C8 2.117(2)
Sn1 C14 2.120(2)
Sn1 C20 2.121(2)
Sn1 O6 2.893(2)
O1A N1A 1.17(2)
O1B N1B 1.22(2)
O2A N1A 1.193(17)
O2B N1B 1.196(18)
O3 N2 1.205(3)
O4 N2 1.201(3)
O5 C7 1.294(3)
O6 C7 1.218(3)
N1A C2 1.522(14)
N1B C2 1.493(15)
N2 C4 1.475(3)
C1 C2 1.359(4)
C1 C6 1.377(3)
C1 H1A 0.9300
C2 C3 1.382(4)
C3 C4 1.369(3)
C3 H3A 0.9300
C4 C5 1.369(3)
C5 C6 1.390(3)
C5 H5A 0.9300
C6 C7 1.496(3)
C8 C13 1.384(3)
C8 C9 1.388(3)
C9 C10 1.378(3)
C9 H9A 0.9300
C10 C11 1.360(4)
C10 H10A 0.9300
C11 C12 1.368(4)
C11 H11A 0.9300
C12 C13 1.378(4)
C12 H12A 0.9300
C13 H13A 0.9300
C14 C15 1.381(4)
C14 C19 1.386(4)
C15 C16 1.388(4)
C15 H15A 0.9300
C16 C17 1.365(6)
C16 H16A 0.9300
C17 C18 1.361(5)
C17 H17A 0.9300
C18 C19 1.383(5)
C18 H18A 0.9300
C19 H19A 0.9300
C20 C21 1.387(3)
C20 C25 1.387(3)
C21 C22 1.384(4)
C21 H21A 0.9300
C22 C23 1.366(4)
C22 H22A 0.9300
C23 C24 1.370(4)
C23 H23A 0.9300
C24 C25 1.387(4)
C24 H24A 0.9300
C25 H25A 0.9300

loop_
_geom_hbond_atom_site_label_D
_geom_hbond_atom_site_label_H
_geom_hbond_atom_site_label_A
_geom_hbond_site_symmetry_A
_geom_hbond_distance_DH
_geom_hbond_distance_HA
_geom_hbond_distance_DA
_geom_hbond_angle_DHA
C11 H11A O2B 1_665 0.93 2.47 3.333(18) 154
C10 H10A Cg 3_777 0.93 2.870 3.752(3) 159

loop_
_geom_torsion_atom_site_label_1
_geom_torsion_atom_site_label_2
_geom_torsion_atom_site_label_3
_geom_torsion_atom_site_label_4
_geom_torsion
C8 Sn1 O5 C7 -179.08(17)
C14 Sn1 O5 C7 62.82(19)
C20 Sn1 O5 C7 -67.83(18)
C6 C1 C2 C3 -1.6(5)
C6 C1 C2 N1B -161.9(13)
C6 C1 C2 N1A 167.1(8)
O2B N1B C2 C1 162.0(11)
O1B N1B C2 C1 -18.9(17)
O2B N1B C2 C3 -0.1(18)
O1B N1B C2 C3 179.0(11)
O2B N1B C2 N1A -110(3)
O1B N1B C2 N1A 69(3)
O1A N1A C2 C1 -0.2(15)
O2A N1A C2 C1 -178.7(10)
O1A N1A C2 C3 168.9(11)
O2A N1A C2 C3 -9.6(13)
O1A N1A C2 N1B -107(3)
O2A N1A C2 N1B 74(3)
C1 C2 C3 C4 1.6(5)
N1B C2 C3 C4 163.1(12)
N1A C2 C3 C4 -166.8(9)
C2 C3 C4 C5 0.1(5)
C2 C3 C4 N2 -178.8(3)
O4 N2 C4 C5 12.1(4)
O3 N2 C4 C5 -167.9(3)
O4 N2 C4 C3 -168.9(3)
O3 N2 C4 C3 11.0(5)
C3 C4 C5 C6 -1.7(4)
N2 C4 C5 C6 177.2(2)
C2 C1 C6 C5 0.0(4)
C2 C1 C6 C7 178.0(3)
C4 C5 C6 C1 1.6(4)
C4 C5 C6 C7 -176.3(2)
Sn1 O5 C7 O6 -4.8(3)
Sn1 O5 C7 C6 174.15(17)
C1 C6 C7 O6 -13.6(4)
C5 C6 C7 O6 164.3(3)
C1 C6 C7 O5 167.4(2)
C5 C6 C7 O5 -14.6(4)
O5 Sn1 C8 C13 -168.9(2)
C14 Sn1 C8 C13 -55.8(2)
C20 Sn1 C8 C13 83.1(2)
O5 Sn1 C8 C9 15.1(2)
C14 Sn1 C8 C9 128.1(2)
C20 Sn1 C8 C9 -92.9(2)
C13 C8 C9 C10 0.2(4)
Sn1 C8 C9 C10 176.3(2)
C8 C9 C10 C11 0.0(5)
C9 C10 C11 C12 -0.1(5)
C10 C11 C12 C13 0.1(5)
C11 C12 C13 C8 0.1(5)
C9 C8 C13 C12 -0.2(4)
Sn1 C8 C13 C12 -176.3(2)
O5 Sn1 C14 C15 92.7(2)
C8 Sn1 C14 C15 -13.4(2)
C20 Sn1 C14 C15 -146.55(19)
O5 Sn1 C14 C19 -87.9(2)
C8 Sn1 C14 C19 166.0(2)
C20 Sn1 C14 C19 32.8(2)
C19 C14 C15 C16 0.4(4)
Sn1 C14 C15 C16 179.8(2)
C14 C15 C16 C17 0.3(5)
C15 C16 C17 C18 -1.0(6)
C16 C17 C18 C19 0.9(6)
C17 C18 C19 C14 -0.1(5)
C15 C14 C19 C18 -0.5(4)
Sn1 C14 C19 C18 -179.9(2)
O5 Sn1 C20 C21 -106.98(18)
C8 Sn1 C20 C21 -4.6(2)
C14 Sn1 C20 C21 130.76(17)
O5 Sn1 C20 C25 71.4(2)
C8 Sn1 C20 C25 173.75(19)
C14 Sn1 C20 C25 -50.9(2)
C25 C20 C21 C22 -0.4(4)
Sn1 C20 C21 C22 178.12(19)
C20 C21 C22 C23 -0.7(4)
C21 C22 C23 C24 1.0(4)
C22 C23 C24 C25 -0.3(4)
C21 C20 C25 C24 1.1(3)
Sn1 C20 C25 C24 -177.21(18)
C23 C24 C25 C20 -0.8(4)
